data_7249698
loop_
_publ_author_name
'Sato, Kazuyuki'
'Kuroki, Tomohiro'
'Minami, Haruka'
'Sato, Azusa'
'Karuo, Yukiko'
'Tarui, Atsushi'
'Kawai, Kentaro'
'Omote, Masaaki'

_publ_section_title
;
 Electrophilic aromatic substitution using fluorinated isoxazolines at the
 C5 position via C--F bond cleavage
;
_journal_issue 53
_journal_name_full 'RSC Advances'
_journal_page_first 39543
_journal_page_last 39549
_journal_paper_doi 10.1039/D4RA07102F
_journal_volume 14
_journal_year 2024
_chemical_formula_moiety 'C20 H16 F2 N2 O'
_chemical_formula_sum 'C20 H16 F2 N2 O'
_chemical_formula_weight 338.35
_space_group_crystal_system triclinic
_space_group_IT_number 2
_space_group_name_Hall '-P 1'
_space_group_name_H-M_alt 'P -1'
_atom_sites_solution_hydrogens geom
_atom_sites_solution_primary dual
_audit_creation_date 2024-04-10
_audit_creation_method
;
Olex2 1.5-ac5-024
(compiled 2022.04.12 svn.rca3783a0 for Rigaku Oxford Diffraction, GUI svn.r6498)
;
_audit_update_record
;
2024-04-19 deposited with the CCDC.	2024-12-11 downloaded from the CCDC.
;
_cell_angle_alpha 96.3100(10)
_cell_angle_beta 97.1640(10)
_cell_angle_gamma 93.9910(10)
_cell_formula_units_Z 4
_cell_length_a 8.14050(10)
_cell_length_b 12.07940(10)
_cell_length_c 17.1421(3)
_cell_measurement_reflns_used 31356
_cell_measurement_temperature 120.0(5)
_cell_measurement_theta_max 77.1460
_cell_measurement_theta_min 2.6630
_cell_volume 1656.39(4)
_computing_cell_refinement 'CrysAlisPro 1.171.42.84a (Rigaku OD, 2023)'
_computing_data_collection 'CrysAlisPro 1.171.42.84a (Rigaku OD, 2023)'
_computing_data_reduction 'CrysAlisPro 1.171.42.84a (Rigaku OD, 2023)'
_computing_molecular_graphics 'Olex2 1.5-ac5-024 (Dolomanov et al., 2009)'
_computing_publication_material 'Olex2 1.5-ac5-024 (Dolomanov et al., 2009)'
_computing_structure_refinement 'SHELXL 2018/3 (Sheldrick, 2015)'
_computing_structure_solution 'SHELXT  (Sheldrick, 2015)'
_diffrn_ambient_environment N~2~
_diffrn_ambient_temperature 120.0(5)
_diffrn_detector 'Hybrid Pixel Array Detector'
_diffrn_detector_area_resol_mean 10.0000
_diffrn_detector_type HyPix
_diffrn_measured_fraction_theta_full 1.000
_diffrn_measured_fraction_theta_max 0.993
_diffrn_measurement_details
;
List of Runs (angles in degrees, time in seconds):

  # Type    Start    End  Width  t~exp~   \w     \q     \k     \f   Frames
#--------------------------------------------------------------------------
  1  \w    -74.00  31.00   0.50    0.17    --  -43.07  82.00  79.00  210
  2  \w    -30.00  74.00   0.50    0.17    --   43.07 -82.00 -42.00  208
  3  \w   -136.00 -30.00   0.50    0.67    -- -104.50  82.00  79.00  212
  4  \w   -174.00 -79.00   0.50    0.67    -- -104.50 -82.00 -42.00  190
  5  \w     39.00 144.00   0.50    0.67    --  113.00 -82.00 -42.00  210
  6  \w     86.00 178.00   0.50    0.67    --  113.00  82.00  79.00  184
  7  \w    -25.00  38.00   0.50    0.17    --  -43.07  19.00-120.00  126
  8  \w    -25.00  38.00   0.50    0.17    --  -43.07  19.00 120.00  126
  9  \w    -25.00  38.00   0.50    0.17    --  -43.07  19.00   0.00  126
 10  \w     12.00 124.00   0.50    0.17    --   43.07  19.00   0.00  224
 11  \w    -30.00  65.00   0.50    0.17    --   43.07 -57.00-180.00  190
 12  \w     19.00  95.00   0.50    0.17    --   43.07-125.00 120.00  152
 13  \w   -123.00 -30.00   0.50    0.67    -- -104.50 140.00 -56.36  186
 14  \w     40.00 107.00   0.50    0.67    --  113.00-109.00 145.85  134
 15  \w     41.00 112.00   0.50    0.67    --  113.00-125.00 -90.00  142
 16  \w     39.00 106.00   0.50    0.67    --  113.00 -77.00 -30.00  134
 17  \w     40.00 108.00   0.50    0.67    --  113.00-108.00 -62.39  136
 18  \w     84.00 178.00   0.50    0.67    --  113.00  77.00-180.00  188
 19  \w     38.00 106.00   0.50    0.67    --  113.00 -95.00  90.00  136
 20  \w     90.00 178.00   0.50    0.67    --  113.00  61.00-150.00  176
 21  \w     91.00 178.00   0.50    0.67    --  113.00  45.00 -60.00  174
 22  \w     89.00 178.00   0.50    0.67    --  113.00  30.00-120.00  178
 23  \w     39.00  76.00   0.50    0.67    --  113.00 -61.00   0.00   74
 24  \w     39.00  76.00   0.50    0.67    --  113.00 -61.00 -30.00   74
 25  \w     90.00 178.00   0.50    0.67    --  113.00  61.00-120.00  176
 26  \w     39.00 106.00   0.50    0.67    --  113.00 -77.00  90.00  134
 27  \w     39.00  76.00   0.50    0.67    --  113.00 -61.00 120.00   74
 28  \w     41.00 112.00   0.50    0.67    --  113.00-125.00 -60.00  142
 29  \w     38.00 106.00   0.50    0.67    --  113.00 -95.00  60.00  136
 30  \w     89.00 178.00   0.50    0.67    --  113.00  30.00  60.00  178
 31  \w     39.00 106.00   0.50    0.67    --  113.00 -77.00 -90.00  134
 32  \w     41.00 110.00   0.50    0.67    --  113.00-123.00-101.27  138
 33  \w     89.00 178.00   0.50    0.67    --  113.00  30.00-180.00  178
 34  \w     90.00 178.00   0.50    0.67    --  113.00  61.00 120.00  176
 35  \w     90.00 178.00   0.50    0.67    --  113.00  57.00 -40.19  176
 36  \w     90.00 178.00   0.50    0.67    --  113.00  61.00 -90.00  176
 37  \w     39.00  76.00   0.50    0.67    --  113.00 -61.00  30.00   74
 38  \w     41.00 112.00   0.50    0.67    --  113.00-125.00 150.00  142
 39  \w     80.00 178.00   0.50    0.67    --  113.00 125.00 -60.00  196
 40  \w     40.00 106.00   0.50    0.67    --  113.00 -93.00 137.99  132
 41  \w     41.00 117.00   0.50    0.67    --  113.00-133.00  76.88  152
 42  \w     39.00 106.00   0.50    0.67    --  113.00 -77.00-120.00  134
 43  \w     91.00 178.00   0.50    0.67    --  113.00  45.00  60.00  174
 44  \w     80.00 178.00   0.50    0.67    --  113.00 125.00  60.00  196
 45  \w     39.00 106.00   0.50    0.67    --  113.00 -77.00-180.00  134
 46  \w     38.00 106.00   0.50    0.67    --  113.00 -95.00 -60.00  136
 47  \w     38.00 106.00   0.50    0.67    --  113.00 -95.00 120.00  136
 48  \w     91.00 178.00   0.50    0.67    --  113.00  45.00  30.00  174
 49  \w     89.00 178.00   0.50    0.67    --  113.00  30.00   0.00  178
 50  \w     41.00 112.00   0.50    0.67    --  113.00-125.00  90.00  142
 51  \w     39.00  76.00   0.50    0.67    --  113.00 -61.00-180.00   74
 52  \w     39.00  76.00   0.50    0.67    --  113.00 -61.00  60.00   74
 53  \w     39.00  76.00   0.50    0.67    --  113.00 -61.00 150.00   74
 54  \w     39.00 121.00   0.50    0.67    --  113.00-138.00-130.24  164
 55  \w     89.00 178.00   0.50    0.67    --  113.00  30.00 120.00  178
 56  \w     39.00 106.00   0.50    0.67    --  113.00 -77.00 150.00  134
 57  \w     38.00 106.00   0.50    0.67    --  113.00 -95.00 -30.00  136
 58  \w     38.00 106.00   0.50    0.67    --  113.00 -95.00   0.00  136
 59  \w     41.00 112.00   0.50    0.67    --  113.00-125.00 -30.00  142
 60  \w     41.00 112.00   0.50    0.67    --  113.00-125.00  60.00  142
 61  \w     41.00 112.00   0.50    0.67    --  113.00-125.00 120.00  142
 62  \w     39.00 113.00   0.50    0.67    --  113.00 -79.00 171.54  148
 63  \w     39.00 130.00   0.50    0.67    --  113.00-151.00  40.72  182
 64  \w     84.00 178.00   0.50    0.67    --  113.00  77.00  60.00  188
 65  \w     90.00 178.00   0.50    0.67    --  113.00  61.00 150.00  176
 66  \w     14.00 117.00   0.50    0.17    --   43.07  77.00-180.00  206
 67  \w     14.00 117.00   0.50    0.17    --   43.07  77.00   0.00  206
 68  \w     14.00 117.00   0.50    0.17    --   43.07  77.00 -60.00  206
 69  \w     21.00 117.00   0.50    0.17    --   43.07  57.00 150.00  192
 70  \w     21.00 117.00   0.50    0.17    --   43.07  57.00  60.00  192
 71  \w      9.00  42.00   0.50    0.17    --   43.07  89.00  67.39   66
 72  \w     21.00 120.00   0.50    0.17    --   43.07  38.00 150.00  198
 73  \w     14.00 117.00   0.50    0.17    --   43.07  77.00-120.00  206
 74  \w     21.00 120.00   0.50    0.17    --   43.07  38.00  30.00  198
 75  \w     14.00 117.00   0.50    0.17    --   43.07  77.00  60.00  206
 76  \w     21.00 117.00   0.50    0.17    --   43.07  57.00-150.00  192
 77  \w     21.00 117.00   0.50    0.17    --   43.07  57.00 -90.00  192
 78  \w   -174.00 -75.00   0.50    0.67    -- -104.50 -77.00  41.84  198
 79  \w   -174.00 -76.00   0.50    0.67    -- -104.50 -75.00-177.09  196
 80  \w   -174.00 -75.00   0.50    0.67    -- -104.50 -77.00   0.00  198
;
_diffrn_measurement_device 'four-circle diffractometer'
_diffrn_measurement_device_type 'XtaLAB Synergy R, HyPix'
_diffrn_measurement_method '\w scans'
_diffrn_orient_matrix_type 'CrysAlisPro convention (1999,Acta A55,543-557)'
_diffrn_orient_matrix_UB_11 0.0842134000
_diffrn_orient_matrix_UB_12 0.0036962000
_diffrn_orient_matrix_UB_13 -0.0754287000
_diffrn_orient_matrix_UB_21 -0.1073035000
_diffrn_orient_matrix_UB_22 0.0938097000
_diffrn_orient_matrix_UB_23 -0.0244314000
_diffrn_orient_matrix_UB_31 0.1342961000
_diffrn_orient_matrix_UB_32 0.0881407000
_diffrn_orient_matrix_UB_33 0.0451366000
_diffrn_radiation_monochromator mirror
_diffrn_radiation_probe x-ray
_diffrn_radiation_type 'Cu K\a'
_diffrn_radiation_wavelength 1.54184
_diffrn_reflns_av_unetI/netI 0.0133
_diffrn_reflns_Laue_measured_fraction_full 1.000
_diffrn_reflns_Laue_measured_fraction_max 0.993
_diffrn_reflns_limit_h_max 10
_diffrn_reflns_limit_h_min -10
_diffrn_reflns_limit_k_max 15
_diffrn_reflns_limit_k_min -15
_diffrn_reflns_limit_l_max 21
_diffrn_reflns_limit_l_min -21
_diffrn_reflns_number 13056
_diffrn_reflns_point_group_measured_fraction_full 1.000
_diffrn_reflns_point_group_measured_fraction_max 0.993
_diffrn_reflns_theta_full 67.684
_diffrn_reflns_theta_max 77.956
_diffrn_reflns_theta_min 2.617
_diffrn_source 'Rotating-anode X-ray tube'
_diffrn_source_type 'PhotonJet R (Cu) X-ray Source'
_exptl_absorpt_coefficient_mu 0.834
_exptl_absorpt_correction_T_max 1.00000
_exptl_absorpt_correction_T_min 0.80863
_exptl_absorpt_correction_type multi-scan
_exptl_absorpt_process_details
;
CrysAlisPro 1.171.42.84a (Rigaku Oxford Diffraction, 2023)
Empirical absorption correction using spherical harmonics,
implemented in SCALE3 ABSPACK scaling algorithm.
;
_exptl_crystal_colour colourless
_exptl_crystal_colour_primary colourless
_exptl_crystal_density_diffrn 1.357
_exptl_crystal_description block
_exptl_crystal_F_000 704
_exptl_crystal_recrystallization_method 'Re-crystallisation from solvent: hexane and ethylacetate'
_exptl_crystal_size_max 0.135
_exptl_crystal_size_mid 0.073
_exptl_crystal_size_min 0.04
_refine_diff_density_max 0.326
_refine_diff_density_min -0.316
_refine_diff_density_rms 0.077
_refine_ls_extinction_method none
_refine_ls_goodness_of_fit_ref 1.066
_refine_ls_hydrogen_treatment constr
_refine_ls_matrix_type full
_refine_ls_number_parameters 546
_refine_ls_number_reflns 13056
_refine_ls_number_restraints 169
_refine_ls_restrained_S_all 1.074
_refine_ls_R_factor_all 0.0547
_refine_ls_R_factor_gt 0.0486
_refine_ls_shift/su_max 0.000
_refine_ls_shift/su_mean 0.000
_refine_ls_structure_factor_coef Fsqd
_refine_ls_weighting_details 'w=1/[\s^2^(Fo^2^)+(0.0732P)^2^+0.6159P] where P=(Fo^2^+2Fc^2^)/3'
_refine_ls_weighting_scheme calc
_refine_ls_wR_factor_gt 0.1357
_refine_ls_wR_factor_ref 0.1394
_reflns_Friedel_coverage 0.000
_reflns_number_gt 11518
_reflns_number_total 13056
_reflns_threshold_expression 'I > 2\s(I)'
_twin_special_details
;
Component 2 rotated by -179.9757\% 
around [0.00 0.00 1.00] (reciprocal) or [0.27 0.16 0.95] (direct)
;
_cod_data_source_file d4ra07102f2.cif
_cod_data_source_block 5aj_twin1_hklf4
_cod_database_code 7249698
_shelx_shelxl_version_number 2018/3
_chemical_oxdiff_formula 'C20 H16 F2 N O'
_chemical_oxdiff_usercomment 5aJ
_shelx_space_group_comment
;
The symmetry employed for this shelxl refinement is uniquely defined
by the following loop, which should always be used as a source of
symmetry information in preference to the above space-group names.
They are only intended as comments.
;
_shelx_estimated_absorpt_t_max 0.967
_shelx_estimated_absorpt_t_min 0.896
_olex2_refinement_description
;
1. Twinned data refinement
 Scales: 0.6885(9)
 0.3115(9)
2. Fixed Uiso
 At 1.2 times of:
  All C(H) groups, All C(H,H) groups
 At 1.5 times of:
  All C(H,H,H) groups
3. Restrained distances
 C3A-C15A \\sim C3A-C15B
 with sigma of 0.02
 C16A-C18A \\sim C16B-C18B
 with sigma of 0.04
 C15A-C16A \\sim C15B-C16B
 with sigma of 0.02
 C15A-C20A \\sim C15B-C20B
 with sigma of 0.02
 C16A-C17A \\sim C16B-C17B
 with sigma of 0.02
 C17A-C18A \\sim C17B-C18B
 with sigma of 0.02
 C18A-C19A \\sim C18B-C19B
 with sigma of 0.02
 C16A-C20A \\sim C16B-C20B
 with sigma of 0.04
 C19A-C20A \\sim C19B-C20B
 with sigma of 0.02
 C17A-C19A \\sim C17B-C19B
 with sigma of 0.04
 C18A-C20A \\sim C18B-C20B
 with sigma of 0.04
 C3A-C16A \\sim C3A-C16B
 with sigma of 0.04
 C3A-C20A \\sim C3A-C20B
 with sigma of 0.04
 C15A-C17A \\sim C15B-C17B
 with sigma of 0.04
 C15A-C19A \\sim C15B-C19B
 with sigma of 0.04
 C15-C19 \\sim C15-C1C
 with sigma of 0.04
 C15-C20 \\sim C15-C1D
 with sigma of 0.02
 C16-C17 \\sim C21-C1B
 with sigma of 0.02
 C18-C20 \\sim C18-C1D
 with sigma of 0.04
 C17-C18 \\sim C1B-C18
 with sigma of 0.02
 C15-C17 \\sim C15-C1B
 with sigma of 0.04
 C16-C18 \\sim C21-C18
 with sigma of 0.04
 C19-C20 \\sim C1C-C1D
 with sigma of 0.02
 C18-C19 \\sim C18-C1C
 with sigma of 0.02
 C15-C16 \\sim C15-C21
 with sigma of 0.02
4. Rigid body (RIGU) restrains
 C15A, C15B, C16A, C16B, C17A, C17B, C18A, C18B, C19A, C19B, C20A, C20B
 with sigma for 1-2 distances of 0.0001 and sigma for 1-3 distances of 0.0001
 C1B, C1C, C1D, C15, C16, C17, C18, C19, C20, C21
 with sigma for 1-2 distances of 0.0001 and sigma for 1-3 distances of 0.0001
5. Others
 Sof(C15B)=Sof(C16B)=Sof(H16B)=Sof(C17B)=Sof(H17B)=Sof(C18B)=Sof(H18B)=
 Sof(C19B)=Sof(H19B)=Sof(C20B)=Sof(H20B)=1-FVAR(1)
 Sof(C15A)=Sof(C16A)=Sof(H16A)=Sof(C17A)=Sof(H17A)=Sof(C18A)=Sof(H18A)=
 Sof(C19A)=Sof(H19A)=Sof(C20A)=Sof(H20A)=FVAR(1)
 Sof(C1B)=Sof(H1B)=Sof(C1C)=Sof(H1C)=Sof(C1D)=Sof(H1D)=Sof(H18C)=Sof(C21)=
 Sof(H21)=1-FVAR(2)
 Sof(C16)=Sof(H16)=Sof(C17)=Sof(H17)=Sof(H18)=Sof(C19)=Sof(H19)=Sof(C20)=
 Sof(H20)=FVAR(2)
6.a Aromatic/amide H refined with riding coordinates:
 C1B(H1B), C1C(H1C), C1D(H1D), C5(H5), C5A(H5A), C6(H6), C6A(H6A), C7(H7),
 C7A(H7A), C8(H8), C8A(H8A), C9(H9), C9A(H9A), C11(H11), C11A(H11A), C12(H12),
 C12A(H12A), C13(H13), C13A(H13A), C16(H16), C16A(H16A), C16B(H16B), C17(H17),
 C17A(H17A), C17B(H17B), C18(H18), C18(H18C), C18A(H18A), C18B(H18B), C19(H19),
 C19A(H19A), C19B(H19B), C20(H20), C20A(H20A), C20B(H20B), C21(H21)
6.b Idealised Me refined as rotating group:
 C14(H14D,H14E,H14F), C14A(H14A,H14B,H14C)
;
_olex2_exptl_crystal_mounting_method
'The crystal was mounted on a MiTeGEN Dual Thickness MicroLoops in  perfluoropolyether oil'
_olex2_submission_special_instructions 'No special instructions were received'
_oxdiff_exptl_absorpt_empirical_details
;
Empirical correction (ABSPACK) includes:
- Absorption correction using spherical harmonics
- Frame scaling
;
_oxdiff_exptl_absorpt_empirical_full_max 1.462
_oxdiff_exptl_absorpt_empirical_full_min 0.745
_oxdiff_twin_integration_method simultaneous
_oxdiff_twin_items 2

loop_
_space_group_symop_operation_xyz
'x, y, z'
'-x, -y, -z'

loop_
_atom_site_label
_atom_site_type_symbol
_atom_site_fract_x
_atom_site_fract_y
_atom_site_fract_z
_atom_site_U_iso_or_equiv
_atom_site_adp_type
_atom_site_occupancy
_atom_site_site_symmetry_order
_atom_site_calc_flag
_atom_site_refinement_flags_posn
_atom_site_refinement_flags_adp
_atom_site_refinement_flags_occupancy
_atom_site_disorder_assembly
_atom_site_disorder_group
C1 C 0.7754(2) 0.15671(14) 0.20655(11) 0.0208(4) Uani 1 1 d . . . . .
C1A C 0.5536(2) 0.65626(14) 0.23258(11) 0.0209(4) Uani 1 1 d . . . . .
C1B C 0.9176(18) 0.3735(6) 0.5357(4) 0.049(2) Uani 0.50(2) 1 d D . P A 2
H1B H 0.933440 0.451318 0.553220 0.059 Uiso 0.50(2) 1 calc R U P A 2
C1C C 0.883(2) 0.1867(6) 0.5664(3) 0.052(2) Uani 0.50(2) 1 d D . P A 2
H1C H 0.873848 0.135456 0.604308 0.062 Uiso 0.50(2) 1 calc R U P A 2
C1D C 0.8649(19) 0.1472(5) 0.4865(3) 0.0433(19) Uani 0.50(2) 1 d D . P A 2
H1D H 0.845227 0.069175 0.470162 0.052 Uiso 0.50(2) 1 calc R U P A 2
C2 C 0.8273(2) 0.24867(16) 0.27684(11) 0.0247(4) Uani 1 1 d . . . . .
C2A C 0.5483(2) 0.61735(15) 0.31445(11) 0.0246(4) Uani 1 1 d . . . . .
C3 C 0.8592(2) 0.17996(16) 0.34494(12) 0.0251(4) Uani 1 1 d . . . . .
C3A C 0.5530(2) 0.72728(16) 0.36666(11) 0.0242(4) Uani 1 1 d D . . . .
C4 C 0.5869(2) 0.12752(15) 0.19771(10) 0.0199(4) Uani 1 1 d . . . . .
C4A C 0.7344(2) 0.67768(15) 0.21765(10) 0.0206(4) Uani 1 1 d . . . . .
C5 C 0.5201(2) 0.03653(15) 0.23010(12) 0.0240(4) Uani 1 1 d . . . . .
H5 H 0.591393 -0.007588 0.259399 0.029 Uiso 1 1 calc R U . . .
C5A C 0.8163(2) 0.58881(17) 0.18623(12) 0.0278(4) Uani 1 1 d . . . . .
H5A H 0.761144 0.515759 0.175712 0.033 Uiso 1 1 calc R U . . .
C6 C 0.3492(2) 0.01011(16) 0.21967(13) 0.0273(4) Uani 1 1 d . . . . .
H6 H 0.304305 -0.052851 0.241072 0.033 Uiso 1 1 calc R U . . .
C6A C 0.9791(3) 0.60730(19) 0.17030(13) 0.0333(5) Uani 1 1 d . . . . .
H6A H 1.034670 0.546652 0.149059 0.040 Uiso 1 1 calc R U . . .
C7 C 0.2441(2) 0.07505(17) 0.17827(12) 0.0278(4) Uani 1 1 d . . . . .
H7 H 0.127352 0.056881 0.171421 0.033 Uiso 1 1 calc R U . . .
C7A C 1.0604(2) 0.71373(19) 0.18528(13) 0.0310(4) Uani 1 1 d . . . . .
H7A H 1.171093 0.726138 0.174043 0.037 Uiso 1 1 calc R U . . .
C8 C 0.3096(2) 0.16661(17) 0.14686(12) 0.0275(4) Uani 1 1 d . . . . .
H8 H 0.237397 0.211742 0.119004 0.033 Uiso 1 1 calc R U . . .
C8A C 0.9796(2) 0.80157(18) 0.21661(13) 0.0287(4) Uani 1 1 d . . . . .
H8A H 1.035036 0.874552 0.226774 0.034 Uiso 1 1 calc R U . . .
C9 C 0.4809(2) 0.19289(16) 0.15588(11) 0.0237(4) Uani 1 1 d . . . . .
H9 H 0.525319 0.255166 0.133604 0.028 Uiso 1 1 calc R U . . .
C9A C 0.8170(2) 0.78391(16) 0.23347(12) 0.0244(4) Uani 1 1 d . . . . .
H9A H 0.762880 0.844573 0.255760 0.029 Uiso 1 1 calc R U . . .
C10 C 0.8330(2) 0.17817(16) 0.12959(11) 0.0222(4) Uani 1 1 d . . . . .
C10A C 0.4506(2) 0.58505(15) 0.16431(11) 0.0224(4) Uani 1 1 d . . . . .
C11 C 0.9002(2) 0.27408(17) 0.10451(12) 0.0255(4) Uani 1 1 d . . . . .
H11 H 0.927253 0.344517 0.135683 0.031 Uiso 1 1 calc R U . . .
C11A C 0.3744(2) 0.47810(16) 0.15762(13) 0.0270(4) Uani 1 1 d . . . . .
H11A H 0.370309 0.432093 0.198979 0.032 Uiso 1 1 calc R U . . .
C12 C 0.9215(2) 0.24862(18) 0.02416(12) 0.0292(4) Uani 1 1 d . . . . .
H12 H 0.964883 0.298619 -0.008748 0.035 Uiso 1 1 calc R U . . .
C12A C 0.3037(2) 0.44990(17) 0.07791(13) 0.0295(4) Uani 1 1 d . . . . .
H12A H 0.243741 0.381060 0.055683 0.035 Uiso 1 1 calc R U . . .
C13 C 0.8679(2) 0.13843(19) 0.00274(12) 0.0297(4) Uani 1 1 d . . . . .
H13 H 0.869088 0.098284 -0.048029 0.036 Uiso 1 1 calc R U . . .
C13A C 0.3370(2) 0.53908(17) 0.03852(12) 0.0287(4) Uani 1 1 d . . . . .
H13A H 0.302866 0.543210 -0.016069 0.034 Uiso 1 1 calc R U . . .
C14 C 0.7409(3) -0.01947(17) 0.06344(13) 0.0325(4) Uani 1 1 d . . . . .
H14D H 0.795510 -0.053671 0.107930 0.049 Uiso 1 1 calc R U . . .
H14E H 0.757429 -0.062343 0.013488 0.049 Uiso 1 1 calc R U . . .
H14F H 0.621694 -0.019473 0.067072 0.049 Uiso 1 1 calc R U . . .
C14A C 0.4935(3) 0.72726(17) 0.06758(12) 0.0292(4) Uani 1 1 d . . . . .
H14A H 0.474175 0.789036 0.106523 0.044 Uiso 1 1 calc R U . . .
H14B H 0.437591 0.738066 0.015274 0.044 Uiso 1 1 calc R U . . .
H14C H 0.613111 0.725458 0.065615 0.044 Uiso 1 1 calc R U . . .
C15 C 0.8757(3) 0.22125(19) 0.42972(12) 0.0320(4) Uani 1 1 d D . . . .
C15A C 0.590(6) 0.7444(10) 0.4538(6) 0.0289(17) Uani 0.50(2) 1 d D . P B 1
C15B C 0.588(6) 0.7441(11) 0.4528(7) 0.0296(17) Uani 0.50(2) 1 d D . P B 2
C16 C 0.8380(15) 0.3278(6) 0.4560(3) 0.0378(15) Uani 0.50(2) 1 d D . P A 1
H16 H 0.798774 0.375991 0.418864 0.045 Uiso 0.50(2) 1 calc R U P A 1
C16A C 0.6370(13) 0.6560(5) 0.4956(3) 0.0330(14) Uani 0.50(2) 1 d D . P B 1
H16A H 0.648373 0.585029 0.467919 0.040 Uiso 0.50(2) 1 calc R U P B 1
C16B C 0.5769(17) 0.6577(5) 0.4983(4) 0.0415(18) Uani 0.50(2) 1 d D . P B 2
H16B H 0.545909 0.583588 0.473616 0.050 Uiso 0.50(2) 1 calc R U P B 2
C17 C 0.8576(17) 0.3646(7) 0.5370(4) 0.046(2) Uani 0.50(2) 1 d D . P A 1
H17 H 0.832437 0.438139 0.554561 0.055 Uiso 0.50(2) 1 calc R U P A 1
C17A C 0.6671(15) 0.6723(6) 0.5779(4) 0.0402(17) Uani 0.50(2) 1 d D . P B 1
H17A H 0.691147 0.611119 0.606559 0.048 Uiso 0.50(2) 1 calc R U P B 1
C17B C 0.6112(19) 0.6782(6) 0.5808(4) 0.051(2) Uani 0.50(2) 1 d D . P B 2
H17B H 0.613201 0.617091 0.611197 0.061 Uiso 0.50(2) 1 calc R U P B 2
C18 C 0.9119(4) 0.2968(2) 0.59089(15) 0.0459(5) Uani 1 1 d D . . . .
H18 H 0.922655 0.321891 0.645925 0.055 Uiso 0.50(2) 1 calc R U P A 1
H18C H 0.928797 0.322543 0.645911 0.055 Uiso 0.50(2) 1 calc R U P A 2
C18A C 0.662(2) 0.7742(7) 0.6169(6) 0.0399(17) Uani 0.50(2) 1 d D . P B 1
H18A H 0.651758 0.783191 0.671771 0.048 Uiso 0.50(2) 1 calc R U P B 1
C18B C 0.642(2) 0.7856(8) 0.6187(6) 0.045(2) Uani 0.50(2) 1 d D . P B 2
H18B H 0.693057 0.801587 0.672135 0.054 Uiso 0.50(2) 1 calc R U P B 2
C19 C 0.9528(16) 0.1874(6) 0.5642(4) 0.0474(17) Uani 0.50(2) 1 d D . P A 1
H19 H 0.993435 0.139750 0.601458 0.057 Uiso 0.50(2) 1 calc R U P A 1
C19A C 0.6727(18) 0.8687(5) 0.5744(3) 0.046(2) Uani 0.50(2) 1 d D . P B 1
H19A H 0.702194 0.941417 0.601860 0.055 Uiso 0.50(2) 1 calc R U P B 1
C19B C 0.5961(17) 0.8650(5) 0.5752(3) 0.0445(17) Uani 0.50(2) 1 d D . P B 2
H19B H 0.582551 0.936785 0.601041 0.053 Uiso 0.50(2) 1 calc R U P B 2
C20 C 0.9330(15) 0.1507(5) 0.4839(3) 0.0391(15) Uani 0.50(2) 1 d D . P A 1
H20 H 0.958625 0.077448 0.465989 0.047 Uiso 0.50(2) 1 calc R U P A 1
C20A C 0.6393(17) 0.8535(5) 0.4924(3) 0.0394(17) Uani 0.50(2) 1 d D . P B 1
H20A H 0.649422 0.915032 0.462743 0.047 Uiso 0.50(2) 1 calc R U P B 1
C20B C 0.5669(16) 0.8468(5) 0.4933(3) 0.0385(15) Uani 0.50(2) 1 d D . P B 2
H20B H 0.532038 0.905704 0.464424 0.046 Uiso 0.50(2) 1 calc R U P B 2
C21 C 0.9000(18) 0.3361(5) 0.4549(3) 0.0422(18) Uani 0.50(2) 1 d D . P A 2
H21 H 0.904580 0.388052 0.417313 0.051 Uiso 0.50(2) 1 calc R U P A 2
F1 F 0.71264(16) 0.32326(10) 0.28472(7) 0.0333(3) Uani 1 1 d . . . . .
F1A F 0.67225(17) 0.55272(10) 0.33519(7) 0.0349(3) Uani 1 1 d . . . . .
F2 F 0.97216(16) 0.31023(11) 0.27145(7) 0.0361(3) Uani 1 1 d . . . . .
F2A F 0.40378(17) 0.55561(10) 0.32071(7) 0.0359(3) Uani 1 1 d . . . . .
N1 N 0.8827(2) 0.07870(14) 0.32014(9) 0.0257(3) Uani 1 1 d . . . . .
N1A N 0.5086(2) 0.80521(13) 0.32564(9) 0.0246(3) Uani 1 1 d . . . . .
N2 N 0.8123(2) 0.09522(14) 0.06614(9) 0.0252(3) Uani 1 1 d . . . . .
N2A N 0.4274(2) 0.62170(14) 0.09043(10) 0.0239(3) Uani 1 1 d . . . . .
O1 O 0.85939(16) 0.06334(11) 0.23602(8) 0.0230(3) Uani 1 1 d . . . . .
O1A O 0.48229(16) 0.76410(10) 0.24393(8) 0.0220(3) Uani 1 1 d . . . . .

loop_
_atom_site_aniso_label
_atom_site_aniso_U_11
_atom_site_aniso_U_22
_atom_site_aniso_U_33
_atom_site_aniso_U_23
_atom_site_aniso_U_13
_atom_site_aniso_U_12
C1 0.0213(8) 0.0171(8) 0.0242(9) 0.0039(7) 0.0022(7) 0.0023(7)
C1A 0.0224(8) 0.0165(8) 0.0253(9) 0.0050(7) 0.0054(7) 0.0042(7)
C1B 0.071(7) 0.0469(8) 0.0277(7) 0.0002(6) 0.0015(12) -0.0007(12)
C1C 0.078(7) 0.0503(8) 0.0270(7) 0.0050(7) 0.0068(12) 0.0029(12)
C1D 0.057(6) 0.0461(8) 0.0271(7) 0.0056(6) 0.0060(12) 0.0015(12)
C2 0.0258(9) 0.0220(9) 0.0255(9) 0.0020(7) 0.0024(7) -0.0001(7)
C2A 0.0289(9) 0.0194(8) 0.0272(9) 0.0059(7) 0.0068(7) 0.0028(7)
C3 0.0214(8) 0.0273(9) 0.0260(9) 0.0044(7) 0.0009(7) -0.0007(7)
C3A 0.0261(9) 0.0216(9) 0.0261(9) 0.0044(7) 0.0078(7) 0.0011(7)
C4 0.0192(8) 0.0194(8) 0.0208(8) 0.0001(6) 0.0032(7) 0.0027(7)
C4A 0.0206(8) 0.0215(8) 0.0201(8) 0.0041(7) 0.0022(7) 0.0032(7)
C5 0.0224(9) 0.0210(8) 0.0298(9) 0.0051(7) 0.0045(7) 0.0049(7)
C5A 0.0253(9) 0.0258(9) 0.0318(10) -0.0011(8) 0.0044(8) 0.0044(7)
C6 0.0235(9) 0.0229(9) 0.0356(10) 0.0021(8) 0.0068(8) 0.0001(7)
C6A 0.0256(10) 0.0367(11) 0.0375(11) -0.0025(9) 0.0075(8) 0.0082(8)
C7 0.0186(8) 0.0331(10) 0.0308(10) -0.0018(8) 0.0033(7) 0.0029(7)
C7A 0.0203(9) 0.0427(12) 0.0312(10) 0.0071(9) 0.0052(8) 0.0043(8)
C8 0.0245(9) 0.0337(10) 0.0251(9) 0.0045(8) 0.0011(7) 0.0110(8)
C8A 0.0218(9) 0.0298(10) 0.0350(11) 0.0087(8) 0.0031(8) -0.0006(8)
C9 0.0246(9) 0.0247(9) 0.0230(9) 0.0049(7) 0.0046(7) 0.0047(7)
C9A 0.0215(8) 0.0228(9) 0.0297(9) 0.0053(7) 0.0033(7) 0.0034(7)
C10 0.0190(8) 0.0247(9) 0.0231(9) 0.0030(7) 0.0025(7) 0.0039(7)
C10A 0.0200(8) 0.0222(8) 0.0258(9) 0.0022(7) 0.0057(7) 0.0036(7)
C11 0.0218(9) 0.0267(9) 0.0284(10) 0.0069(8) 0.0019(7) 0.0012(7)
C11A 0.0258(9) 0.0220(9) 0.0340(10) 0.0020(8) 0.0077(8) 0.0025(7)
C12 0.0223(9) 0.0388(11) 0.0279(10) 0.0130(8) 0.0019(7) 0.0006(8)
C12A 0.0224(9) 0.0262(9) 0.0375(11) -0.0050(8) 0.0040(8) -0.0008(7)
C13 0.0269(10) 0.0404(11) 0.0228(9) 0.0052(8) 0.0048(7) 0.0049(8)
C13A 0.0245(9) 0.0306(10) 0.0287(10) -0.0027(8) -0.0005(8) 0.0035(8)
C14 0.0420(11) 0.0259(10) 0.0282(10) -0.0021(8) 0.0059(9) -0.0003(8)
C14A 0.0338(10) 0.0280(10) 0.0255(9) 0.0065(8) 0.0016(8) -0.0006(8)
C15 0.0267(9) 0.0424(7) 0.0254(6) 0.0030(5) 0.0008(7) -0.0006(7)
C15A 0.035(5) 0.0304(13) 0.0241(13) 0.0040(9) 0.0120(13) 0.0029(13)
C15B 0.027(5) 0.0343(15) 0.0275(14) 0.0031(10) 0.0057(14) 0.0020(14)
C16 0.042(4) 0.0433(9) 0.0279(7) 0.0034(7) 0.0068(12) 0.0025(17)
C16A 0.043(4) 0.0322(13) 0.0261(13) 0.0054(10) 0.0103(15) 0.0044(13)
C16B 0.063(5) 0.0357(15) 0.0280(14) 0.0041(11) 0.0148(17) 0.0067(14)
C17 0.061(5) 0.0489(12) 0.0281(7) 0.0017(6) 0.0063(12) 0.007(2)
C17A 0.062(5) 0.0348(14) 0.0260(13) 0.0054(10) 0.0096(15) 0.0088(17)
C17B 0.087(7) 0.0400(15) 0.0278(14) 0.0040(11) 0.0130(17) 0.0161(18)
C18 0.0573(14) 0.0510(8) 0.0285(7) 0.0029(6) 0.0036(8) 0.0040(10)
C18A 0.057(5) 0.0359(14) 0.0270(14) 0.0034(10) 0.0045(15) 0.0100(18)
C18B 0.070(5) 0.0410(16) 0.0275(14) 0.0026(10) 0.0116(18) 0.0167(19)
C19 0.061(5) 0.0529(11) 0.0264(7) 0.0032(7) -0.0026(12) 0.009(2)
C19A 0.075(6) 0.0339(14) 0.0278(13) 0.0021(10) 0.0013(16) 0.0053(16)
C19B 0.067(5) 0.0394(15) 0.0288(13) 0.0024(10) 0.0086(16) 0.0133(19)
C20 0.043(4) 0.0465(11) 0.0265(7) 0.0042(6) -0.0021(11) 0.0035(17)
C20A 0.058(5) 0.0313(13) 0.0279(13) 0.0032(10) 0.0027(16) 0.0017(13)
C20B 0.052(5) 0.0356(14) 0.0288(13) 0.0032(11) 0.0097(16) 0.0068(15)
C21 0.053(5) 0.0431(7) 0.0276(7) 0.0012(6) 0.0013(13) -0.0023(9)
F1 0.0445(7) 0.0233(6) 0.0312(6) -0.0016(5) 0.0006(5) 0.0117(5)
F1A 0.0506(7) 0.0277(6) 0.0302(6) 0.0097(5) 0.0069(5) 0.0174(5)
F2 0.0374(7) 0.0354(7) 0.0316(6) 0.0037(5) -0.0004(5) -0.0152(5)
F2A 0.0453(7) 0.0288(6) 0.0342(7) 0.0038(5) 0.0156(5) -0.0108(5)
N1 0.0238(8) 0.0302(8) 0.0228(8) 0.0054(6) 0.0002(6) 0.0034(6)
N1A 0.0268(8) 0.0240(8) 0.0236(8) 0.0011(6) 0.0067(6) 0.0042(6)
N2 0.0270(8) 0.0257(8) 0.0226(8) 0.0023(6) 0.0032(6) 0.0025(6)
N2A 0.0222(7) 0.0236(8) 0.0252(8) 0.0019(6) 0.0018(6) 0.0019(6)
O1 0.0228(6) 0.0237(6) 0.0233(6) 0.0049(5) 0.0019(5) 0.0058(5)
O1A 0.0243(6) 0.0199(6) 0.0227(6) 0.0019(5) 0.0048(5) 0.0062(5)

loop_
_atom_type_symbol
_atom_type_description
_atom_type_scat_dispersion_real
_atom_type_scat_dispersion_imag
_atom_type_scat_source
C C 0.0181 0.0091 'International Tables Vol C Tables 4.2.6.8 and 6.1.1.4'
H H 0.0000 0.0000 'International Tables Vol C Tables 4.2.6.8 and 6.1.1.4'
F F 0.0727 0.0534 'International Tables Vol C Tables 4.2.6.8 and 6.1.1.4'
N N 0.0311 0.0180 'International Tables Vol C Tables 4.2.6.8 and 6.1.1.4'
O O 0.0492 0.0322 'International Tables Vol C Tables 4.2.6.8 and 6.1.1.4'

loop_
_geom_angle_atom_site_label_1
_geom_angle_atom_site_label_2
_geom_angle_atom_site_label_3
_geom_angle
_geom_angle_site_symmetry_1
_geom_angle_site_symmetry_3
_geom_angle_publ_flag
C4 C1 C2 109.47(15) . . ?
C10 C1 C2 116.29(15) . . ?
C10 C1 C4 112.03(15) . . ?
O1 C1 C2 100.65(14) . . ?
O1 C1 C4 108.72(14) . . ?
O1 C1 C10 108.89(14) . . ?
C2A C1A C4A 110.10(15) . . ?
C10A C1A C2A 116.33(15) . . ?
C10A C1A C4A 111.90(15) . . ?
O1A C1A C2A 100.70(14) . . ?
O1A C1A C4A 108.49(14) . . ?
O1A C1A C10A 108.51(14) . . ?
C21 C1B C18 120.2(6) . . ?
C18 C1C C1D 120.6(5) . . ?
C1C C1D C15 120.6(5) . . ?
C3 C2 C1 101.52(15) . . ?
F1 C2 C1 112.97(15) . . ?
F1 C2 C3 115.38(16) . . ?
F1 C2 F2 105.74(15) . . ?
F2 C2 C1 113.46(16) . . ?
F2 C2 C3 107.91(15) . . ?
C3A C2A C1A 101.82(15) . . ?
F1A C2A C1A 113.17(15) . . ?
F1A C2A C3A 114.83(16) . . ?
F1A C2A F2A 105.66(15) . . ?
F2A C2A C1A 113.52(16) . . ?
F2A C2A C3A 107.96(15) . . ?
C15 C3 C2 126.36(18) . . ?
N1 C3 C2 111.30(17) . . ?
N1 C3 C15 122.18(18) . . ?
C15A C3A C2A 126.1(5) . . ?
C15B C3A C2A 126.2(5) . . ?
N1A C3A C2A 110.90(17) . . ?
N1A C3A C15A 122.8(6) . . ?
N1A C3A C15B 122.7(6) . . ?
C5 C4 C1 121.19(16) . . ?
C5 C4 C9 119.46(17) . . ?
C9 C4 C1 119.35(16) . . ?
C5A C4A C1A 119.20(16) . . ?
C9A C4A C1A 121.36(16) . . ?
C9A C4A C5A 119.43(17) . . ?
C6 C5 C4 120.15(17) . . ?
C6A C5A C4A 119.99(19) . . ?
C7 C6 C5 120.34(18) . . ?
C7A C6A C5A 120.38(19) . . ?
C6 C7 C8 119.81(18) . . ?
C8A C7A C6A 119.66(18) . . ?
C7 C8 C9 120.36(17) . . ?
C7A C8A C9A 120.49(19) . . ?
C8 C9 C4 119.87(18) . . ?
C4A C9A C8A 120.04(18) . . ?
C11 C10 C1 131.59(17) . . ?
C11 C10 N2 107.62(17) . . ?
N2 C10 C1 120.66(17) . . ?
C11A C10A C1A 131.61(18) . . ?
C11A C10A N2A 107.77(17) . . ?
N2A C10A C1A 120.49(16) . . ?
C10 C11 C12 107.69(18) . . ?
C10A C11A C12A 107.18(18) . . ?
C13 C12 C11 107.02(18) . . ?
C13A C12A C11A 107.70(18) . . ?
C12 C13 N2 109.08(18) . . ?
C12A C13A N2A 108.80(18) . . ?
C1D C15 C3 120.9(3) . . ?
C1D C15 C21 118.8(4) . . ?
C16 C15 C3 121.8(3) . . ?
C16 C15 C20 120.0(4) . . ?
C20 C15 C3 118.2(3) . . ?
C21 C15 C3 120.3(3) . . ?
C16A C15A C3A 120.4(10) . . ?
C16A C15A C20A 116.3(14) . . ?
C20A C15A C3A 119.2(10) . . ?
C16B C15B C3A 122.6(10) . . ?
C16B C15B C20B 113.0(15) . . ?
C20B C15B C3A 119.6(11) . . ?
C15 C16 C17 120.1(5) . . ?
C17A C16A C15A 119.9(7) . . ?
C15B C16B C17B 120.3(7) . . ?
C18 C17 C16 120.8(6) . . ?
C18A C17A C16A 120.2(6) . . ?
C18B C17B C16B 121.2(7) . . ?
C1C C18 C1B 120.3(4) . . ?
C17 C18 C19 119.4(4) . . ?
C17A C18A C19A 118.6(8) . . ?
C19B C18B C17B 115.0(9) . . ?
C20 C19 C18 119.9(5) . . ?
C20A C19A C18A 119.3(6) . . ?
C18B C19B C20B 122.3(6) . . ?
C19 C20 C15 119.8(5) . . ?
C19A C20A C15A 118.7(6) . . ?
C19B C20B C15B 121.1(6) . . ?
C1B C21 C15 119.4(5) . . ?
C3 N1 O1 109.58(15) . . ?
C3A N1A O1A 109.99(15) . . ?
C10 N2 C14 127.60(17) . . ?
C13 N2 C10 108.58(17) . . ?
C13 N2 C14 123.80(17) . . ?
C10A N2A C14A 127.56(16) . . ?
C13A N2A C10A 108.54(17) . . ?
C13A N2A C14A 123.82(17) . . ?
N1 O1 C1 109.35(13) . . ?
N1A O1A C1A 109.11(13) . . ?

loop_
_geom_bond_atom_site_label_1
_geom_bond_atom_site_label_2
_geom_bond_distance
_geom_bond_site_symmetry_2
_geom_bond_publ_flag
C1 C2 1.542(3) . ?
C1 C4 1.535(2) . ?
C1 C10 1.497(3) . ?
C1 O1 1.463(2) . ?
C1A C2A 1.533(3) . ?
C1A C4A 1.534(2) . ?
C1A C10A 1.499(3) . ?
C1A O1A 1.466(2) . ?
C1B C18 1.398(7) . ?
C1B C21 1.395(7) . ?
C1C C1D 1.387(7) . ?
C1C C18 1.346(7) . ?
C1D C15 1.399(6) . ?
C2 C3 1.512(3) . ?
C2 F1 1.350(2) . ?
C2 F2 1.368(2) . ?
C2A C3A 1.513(3) . ?
C2A F1A 1.355(2) . ?
C2A F2A 1.371(2) . ?
C3 C15 1.470(3) . ?
C3 N1 1.285(3) . ?
C3A C15A 1.475(11) . ?
C3A C15B 1.457(11) . ?
C3A N1A 1.281(3) . ?
C4 C5 1.392(3) . ?
C4 C9 1.396(2) . ?
C4A C5A 1.396(3) . ?
C4A C9A 1.390(3) . ?
C5 C6 1.390(3) . ?
C5A C6A 1.394(3) . ?
C6 C7 1.384(3) . ?
C6A C7A 1.387(3) . ?
C7 C8 1.385(3) . ?
C7A C8A 1.381(3) . ?
C8 C9 1.394(3) . ?
C8A C9A 1.397(3) . ?
C10 C11 1.381(3) . ?
C10 N2 1.381(2) . ?
C10A C11A 1.380(3) . ?
C10A N2A 1.382(2) . ?
C11 C12 1.413(3) . ?
C11A C12A 1.410(3) . ?
C12 C13 1.367(3) . ?
C12A C13A 1.362(3) . ?
C13 N2 1.368(3) . ?
C13A N2A 1.367(3) . ?
C14 N2 1.458(3) . ?
C14A N2A 1.461(2) . ?
C15 C16 1.384(6) . ?
C15 C20 1.389(6) . ?
C15 C21 1.399(6) . ?
C15A C16A 1.399(14) . ?
C15A C20A 1.415(15) . ?
C15B C16B 1.375(15) . ?
C15B C20B 1.386(16) . ?
C16 C17 1.397(7) . ?
C16A C17A 1.391(7) . ?
C16B C17B 1.397(7) . ?
C17 C18 1.354(7) . ?
C17A C18A 1.340(8) . ?
C17B C18B 1.377(10) . ?
C18 C19 1.426(7) . ?
C18A C19A 1.424(10) . ?
C18B C19B 1.324(10) . ?
C19 C20 1.385(7) . ?
C19A C20A 1.387(6) . ?
C19B C20B 1.385(6) . ?
N1 O1 1.421(2) . ?
N1A O1A 1.418(2) . ?

loop_
_twin_individual_id
_twin_individual_mass_fraction_refined
_oxdiff_twin_reflns_isolated
_oxdiff_twin_reflns_overlapped
_twin_individual_twin_lattice_type
_twin_individual_twin_matrix_11
_twin_individual_twin_matrix_12
_twin_individual_twin_matrix_13
_twin_individual_twin_matrix_21
_twin_individual_twin_matrix_22
_twin_individual_twin_matrix_23
_twin_individual_twin_matrix_31
_twin_individual_twin_matrix_32
_twin_individual_twin_matrix_33
1 0.6885(9) 34247 29318 ref 1.0000 0.0000 0.0000 0.0000 1.0000 0.0000 0.0000 0.0000 1.0000
2 0.3115(9) 33996 29318 nmt -0.9997 0.0003 0.0015 -0.0004 -0.9999 0.0010 0.5664 0.3395 0.9990
